data_2211436
loop_
_publ_author_name
'Zhen, Xiao-Li'
'Han, Jian-Rong'
'Tian, Xia'
'Li, Zhen-Chao'
'Liu, Shou-Xin'

_publ_section_title
;
 3-(2,4-Dichlorobenzyloxy)-4-methoxybenzaldehyde
;
_journal_coeditor_code HB2210
_journal_issue 12
_journal_name_full 'Acta Crystallographica Section E'
_journal_page_first o5763
_journal_page_last o5764
_journal_paper_doi 10.1107/S1600536806049312
_journal_volume 62
_journal_year 2006
_chemical_formula_iupac 'C15 H12 Cl2 O3'
_chemical_formula_moiety 'C15 H12 Cl2 O3'
_chemical_formula_sum 'C15 H12 Cl2 O3'
_chemical_formula_weight 311.15
_chemical_name_systematic
;
3-(2,4-Dichlorobenzyloxy)-4-methoxybenzaldehyde
;
_space_group_IT_number 14
_symmetry_cell_setting monoclinic
_symmetry_space_group_name_Hall '-P 2yn'
_symmetry_space_group_name_H-M 'P 1 21/n 1'
_atom_sites_solution_hydrogens geom
_atom_sites_solution_primary direct
_atom_sites_solution_secondary difmap
_audit_creation_method SHELXL-97
_cell_angle_alpha 90.00
_cell_angle_beta 114.616(6)
_cell_angle_gamma 90.00
_cell_formula_units_Z 4
_cell_length_a 7.456(3)
_cell_length_b 24.850(9)
_cell_length_c 8.370(3)
_cell_measurement_reflns_used 1769
_cell_measurement_temperature 294(2)
_cell_measurement_theta_max 25.48
_cell_measurement_theta_min 2.80
_cell_volume 1409.9(9)
_computing_cell_refinement 'SAINT (Bruker, 1999)'
_computing_data_collection 'SMART (Bruker, 1999)'
_computing_data_reduction SAINT
_computing_molecular_graphics 'SHELXTL (Sheldrick, 1997b)'
_computing_publication_material SHELXTL
_computing_structure_refinement 'SHELXL97 (Sheldrick, 1997a)'
_computing_structure_solution 'SHELXS97 (Sheldrick, 1997a)'
_diffrn_ambient_temperature 294(2)
_diffrn_measured_fraction_theta_full 0.982
_diffrn_measured_fraction_theta_max 0.982
_diffrn_measurement_device_type 'Bruker SMART APEX CCD'
_diffrn_measurement_method '\f and \w'
_diffrn_radiation_monochromator graphite
_diffrn_radiation_source 'fine-focus sealed tube'
_diffrn_radiation_type MoK\a
_diffrn_radiation_wavelength 0.71073
_diffrn_reflns_av_R_equivalents 0.0480
_diffrn_reflns_av_sigmaI/netI 0.0623
_diffrn_reflns_limit_h_max 8
_diffrn_reflns_limit_h_min -8
_diffrn_reflns_limit_k_max 23
_diffrn_reflns_limit_k_min -29
_diffrn_reflns_limit_l_max 9
_diffrn_reflns_limit_l_min -9
_diffrn_reflns_number 6657
_diffrn_reflns_theta_full 25.02
_diffrn_reflns_theta_max 25.02
_diffrn_reflns_theta_min 1.64
_diffrn_standards_number 0
_exptl_absorpt_coefficient_mu 0.463
_exptl_absorpt_correction_T_max 0.929
_exptl_absorpt_correction_T_min 0.878
_exptl_absorpt_correction_type multi-scan
_exptl_absorpt_process_details '(SADABS; Sheldrick, 1996)'
_exptl_crystal_colour colorless
_exptl_crystal_density_diffrn 1.466
_exptl_crystal_density_method 'not measured'
_exptl_crystal_description block
_exptl_crystal_F_000 640
_exptl_crystal_size_max 0.24
_exptl_crystal_size_mid 0.20
_exptl_crystal_size_min 0.16
_refine_diff_density_max 0.234
_refine_diff_density_min -0.248
_refine_ls_extinction_method none
_refine_ls_goodness_of_fit_ref 1.028
_refine_ls_hydrogen_treatment constr
_refine_ls_matrix_type full
_refine_ls_number_parameters 182
_refine_ls_number_reflns 2436
_refine_ls_number_restraints 0
_refine_ls_restrained_S_all 1.028
_refine_ls_R_factor_all 0.1151
_refine_ls_R_factor_gt 0.0620
_refine_ls_shift/su_max 0.000
_refine_ls_shift/su_mean 0.000
_refine_ls_structure_factor_coef Fsqd
_refine_ls_weighting_details 'calc w=1/[\s^2^(Fo^2^)+(0.0298P)^2^+2.615P] where P=(Fo^2^+2Fc^2^)/3'
_refine_ls_weighting_scheme calc
_refine_ls_wR_factor_gt 0.1119
_refine_ls_wR_factor_ref 0.1316
_reflns_number_gt 1493
_reflns_number_total 2436
_reflns_threshold_expression I>2\s(I)
_cod_data_source_file hb2210.cif
_cod_data_source_block I
_cod_depositor_comments
;
The following automatic conversions were performed:
'_symmetry_cell_setting' value 'Monoclinic' changed to 'monoclinic'
according to '/home/saulius/struct/CIF-dictionaries/cif_core.dic'
dictionary named 'cif_core.dic' version 2.4.1 from 2010-06-29.

Automatic conversion script
Id: cif_fix_enum 1527 2010-12-29 10:47:43Z saulius 

The following automatic conversions were performed:

'_symmetry_cell_setting' value 'Monoclinic' changed to 'monoclinic'
according to /home/saulius/struct/CIF-dictionaries/cif_core.dic
dictionary named 'cif_core.dic' version 2.4.1 from 2010-06-29.

Automatic conversion script
Id: cif_fix_values 1715 2011-07-08 13:25:40Z adriana 
;
_cod_original_sg_symbol_H-M 'P 21/n'
_cod_database_code 2211436
_cod_database_fobs_code 2211436

loop_
_symmetry_equiv_pos_as_xyz
'x, y, z'
'-x+1/2, y+1/2, -z+1/2'
'-x, -y, -z'
'x-1/2, -y-1/2, z-1/2'

loop_
_atom_site_type_symbol
_atom_site_label
_atom_site_fract_x
_atom_site_fract_y
_atom_site_fract_z
_atom_site_U_iso_or_equiv
_atom_site_adp_type
_atom_site_calc_flag
_atom_site_refinement_flags
_atom_site_occupancy
Cl Cl1 -0.12483(18) 1.07054(5) -0.43832(14) 0.0507(4) Uani d . 1
Cl Cl2 0.1224(2) 1.24919(5) -0.04717(19) 0.0695(4) Uani d . 1
O O1 0.2869(4) 0.98630(11) 0.0393(3) 0.0392(7) Uani d . 1
O O2 0.5345(4) 0.94834(11) 0.3315(3) 0.0427(8) Uani d . 1
O O3 -0.0167(6) 0.81667(13) -0.3488(4) 0.0669(10) Uani d . 1
C C1 0.3049(6) 0.93166(16) 0.0448(5) 0.0337(10) Uani d . 1
C C2 0.2011(6) 0.89705(16) -0.0913(5) 0.0342(10) Uani d . 1
H H2 0.1106 0.9106 -0.1980 0.041 Uiso calc R 1
C C3 0.2319(6) 0.84147(16) -0.0689(5) 0.0350(10) Uani d . 1
C C4 0.3683(6) 0.82153(18) 0.0884(6) 0.0450(12) Uani d . 1
H H4 0.3905 0.7846 0.1022 0.054 Uiso calc R 1
C C5 0.4724(6) 0.85582(17) 0.2262(5) 0.0385(11) Uani d . 1
H H5 0.5629 0.8419 0.3324 0.046 Uiso calc R 1
C C6 0.4423(6) 0.91050(16) 0.2064(5) 0.0328(10) Uani d . 1
C C7 0.6489(7) 0.9289(2) 0.5065(5) 0.0538(13) Uani d . 1
H H7A 0.5699 0.9049 0.5403 0.081 Uiso calc R 1
H H7B 0.6904 0.9587 0.5866 0.081 Uiso calc R 1
H H7C 0.7626 0.9100 0.5094 0.081 Uiso calc R 1
C C8 0.1168(7) 0.80416(19) -0.2109(7) 0.0502(12) Uani d . 1
H H8 0.1494 0.7678 -0.1932 0.060 Uiso calc R 1
C C9 0.1607(6) 1.00970(16) -0.1258(5) 0.0372(10) Uani d . 1
H H9A 0.0282 0.9954 -0.1643 0.045 Uiso calc R 1
H H9B 0.2089 1.0010 -0.2139 0.045 Uiso calc R 1
C C10 0.1581(5) 1.06911(16) -0.1042(5) 0.0298(9) Uani d . 1
C C11 0.0311(6) 1.10111(16) -0.2409(5) 0.0339(10) Uani d . 1
C C12 0.0207(6) 1.15587(17) -0.2283(6) 0.0385(11) Uani d . 1
H H12 -0.0638 1.1762 -0.3229 0.046 Uiso calc R 1
C C13 0.1389(7) 1.17972(16) -0.0719(6) 0.0408(11) Uani d . 1
C C14 0.2699(7) 1.15015(17) 0.0674(6) 0.0414(11) Uani d . 1
H H14 0.3499 1.1670 0.1722 0.050 Uiso calc R 1
C C15 0.2804(6) 1.09508(17) 0.0486(5) 0.0374(10) Uani d . 1
H H15 0.3716 1.0751 0.1406 0.045 Uiso calc R 1

loop_
_atom_site_aniso_label
_atom_site_aniso_U_11
_atom_site_aniso_U_22
_atom_site_aniso_U_33
_atom_site_aniso_U_12
_atom_site_aniso_U_13
_atom_site_aniso_U_23
Cl1 0.0545(7) 0.0533(7) 0.0309(6) -0.0030(6) 0.0045(5) -0.0004(5)
Cl2 0.0852(10) 0.0348(6) 0.0807(10) -0.0030(7) 0.0267(8) -0.0039(7)
O1 0.0496(18) 0.0294(16) 0.0277(15) 0.0015(14) 0.0053(14) 0.0030(12)
O2 0.0470(18) 0.0456(18) 0.0248(15) -0.0048(15) 0.0043(13) 0.0033(13)
O3 0.083(3) 0.050(2) 0.048(2) -0.005(2) 0.007(2) -0.0052(17)
C1 0.036(2) 0.031(2) 0.033(2) 0.003(2) 0.014(2) 0.0015(19)
C2 0.032(2) 0.040(3) 0.027(2) 0.003(2) 0.0091(18) 0.0025(19)
C3 0.039(2) 0.034(2) 0.039(2) -0.001(2) 0.023(2) 0.001(2)
C4 0.049(3) 0.034(2) 0.053(3) 0.006(2) 0.022(2) 0.008(2)
C5 0.034(2) 0.045(3) 0.033(2) 0.005(2) 0.011(2) 0.008(2)
C6 0.030(2) 0.035(2) 0.031(2) 0.0000(19) 0.0096(19) 0.0059(19)
C7 0.050(3) 0.061(3) 0.034(2) -0.006(3) 0.002(2) 0.003(2)
C8 0.062(3) 0.034(3) 0.058(3) -0.001(2) 0.029(3) -0.002(2)
C9 0.043(3) 0.038(3) 0.026(2) 0.001(2) 0.010(2) 0.0036(19)
C10 0.032(2) 0.033(2) 0.024(2) -0.0022(19) 0.0115(17) 0.0011(18)
C11 0.036(2) 0.035(2) 0.029(2) 0.000(2) 0.0111(19) -0.0009(18)
C12 0.038(2) 0.039(3) 0.037(3) 0.006(2) 0.015(2) 0.009(2)
C13 0.046(3) 0.033(2) 0.048(3) 0.002(2) 0.024(2) 0.005(2)
C14 0.046(3) 0.044(3) 0.034(2) -0.011(2) 0.016(2) -0.011(2)
C15 0.038(2) 0.044(3) 0.029(2) 0.000(2) 0.012(2) 0.0035(19)

loop_
_atom_type_symbol
_atom_type_description
_atom_type_scat_dispersion_real
_atom_type_scat_dispersion_imag
_atom_type_scat_source
C C 0.0033 0.0016 'International Tables Vol C Tables 4.2.6.8 and 6.1.1.4'
H H 0.0000 0.0000 'International Tables Vol C Tables 4.2.6.8 and 6.1.1.4'
O O 0.0106 0.0060 'International Tables Vol C Tables 4.2.6.8 and 6.1.1.4'
Cl Cl 0.1484 0.1585 'International Tables Vol C Tables 4.2.6.8 and 6.1.1.4'

loop_
_geom_angle_atom_site_label_1
_geom_angle_atom_site_label_2
_geom_angle_atom_site_label_3
_geom_angle
C1 O1 C9 116.9(3)
C6 O2 C7 116.5(3)
O1 C1 C2 125.4(3)
O1 C1 C6 115.1(3)
C2 C1 C6 119.5(4)
C1 C2 C3 120.0(4)
C1 C2 H2 120.0
C3 C2 H2 120.0
C4 C3 C2 119.8(4)
C4 C3 C8 119.7(4)
C2 C3 C8 120.4(4)
C3 C4 C5 120.6(4)
C3 C4 H4 119.7
C5 C4 H4 119.7
C6 C5 C4 120.1(4)
C6 C5 H5 120.0
C4 C5 H5 120.0
O2 C6 C5 125.8(4)
O2 C6 C1 114.3(3)
C5 C6 C1 119.9(4)
O2 C7 H7A 109.5
O2 C7 H7B 109.5
H7A C7 H7B 109.5
O2 C7 H7C 109.5
H7A C7 H7C 109.5
H7B C7 H7C 109.5
O3 C8 C3 125.5(4)
O3 C8 H8 117.2
C3 C8 H8 117.2
O1 C9 C10 108.8(3)
O1 C9 H9A 109.9
C10 C9 H9A 109.9
O1 C9 H9B 109.9
C10 C9 H9B 109.9
H9A C9 H9B 108.3
C15 C10 C11 117.0(4)
C15 C10 C9 122.6(4)
C11 C10 C9 120.4(3)
C12 C11 C10 123.0(4)
C12 C11 Cl1 117.9(3)
C10 C11 Cl1 119.1(3)
C11 C12 C13 117.9(4)
C11 C12 H12 121.0
C13 C12 H12 121.0
C12 C13 C14 121.6(4)
C12 C13 Cl2 119.4(3)
C14 C13 Cl2 119.0(3)
C13 C14 C15 119.0(4)
C13 C14 H14 120.5
C15 C14 H14 120.5
C10 C15 C14 121.3(4)
C10 C15 H15 119.3
C14 C15 H15 119.3

loop_
_geom_bond_atom_site_label_1
_geom_bond_atom_site_label_2
_geom_bond_distance
Cl1 C11 1.749(4)
Cl2 C13 1.749(4)
O1 C1 1.363(5)
O1 C9 1.432(4)
O2 C6 1.362(5)
O2 C7 1.437(5)
O3 C8 1.210(5)
C1 C2 1.379(5)
C1 C6 1.415(5)
C2 C3 1.400(5)
C2 H2 0.9300
C3 C4 1.378(6)
C3 C8 1.469(6)
C4 C5 1.383(6)
C4 H4 0.9300
C5 C6 1.376(6)
C5 H5 0.9300
C7 H7A 0.9600
C7 H7B 0.9600
C7 H7C 0.9600
C8 H8 0.9300
C9 C10 1.489(5)
C9 H9A 0.9700
C9 H9B 0.9700
C10 C15 1.383(5)
C10 C11 1.391(5)
C11 C12 1.369(5)
C12 C13 1.371(6)
C12 H12 0.9300
C13 C14 1.380(6)
C14 C15 1.383(6)
C14 H14 0.9300
C15 H15 0.9300

loop_
_geom_hbond_atom_site_label_D
_geom_hbond_atom_site_label_H
_geom_hbond_atom_site_label_A
_geom_hbond_site_symmetry_A
_geom_hbond_distance_DH
_geom_hbond_distance_HA
_geom_hbond_distance_DA
_geom_hbond_angle_DHA
_geom_hbond_publ_flag
C4 H4 O3 4_676 0.93 2.60 3.526(5) 175 yes

loop_
_geom_torsion_atom_site_label_1
_geom_torsion_atom_site_label_2
_geom_torsion_atom_site_label_3
_geom_torsion_atom_site_label_4
_geom_torsion
C9 O1 C1 C2 -5.0(6)
C9 O1 C1 C6 175.4(3)
O1 C1 C2 C3 -179.5(4)
C6 C1 C2 C3 0.1(6)
C1 C2 C3 C4 -1.0(6)
C1 C2 C3 C8 177.7(4)
C2 C3 C4 C5 1.4(7)
C8 C3 C4 C5 -177.4(4)
C3 C4 C5 C6 -0.8(7)
C7 O2 C6 C5 -10.5(6)
C7 O2 C6 C1 169.5(4)
C4 C5 C6 O2 179.8(4)
C4 C5 C6 C1 -0.1(6)
O1 C1 C6 O2 0.2(5)
C2 C1 C6 O2 -179.4(4)
O1 C1 C6 C5 -179.8(4)
C2 C1 C6 C5 0.5(6)
C4 C3 C8 O3 174.0(5)
C2 C3 C8 O3 -4.7(7)
C1 O1 C9 C10 179.1(3)
O1 C9 C10 C15 7.2(6)
O1 C9 C10 C11 -173.6(3)
C15 C10 C11 C12 -1.4(6)
C9 C10 C11 C12 179.4(4)
C15 C10 C11 Cl1 179.2(3)
C9 C10 C11 Cl1 -0.1(5)
C10 C11 C12 C13 -1.3(7)
Cl1 C11 C12 C13 178.2(3)
C11 C12 C13 C14 2.3(7)
C11 C12 C13 Cl2 -177.2(3)
C12 C13 C14 C15 -0.6(7)
Cl2 C13 C14 C15 178.9(3)
C11 C10 C15 C14 3.1(6)
C9 C10 C15 C14 -177.7(4)
C13 C14 C15 C10 -2.2(7)

loop_
_cod_related_entry_id
_cod_related_entry_database
_cod_related_entry_code
1 ChemSpider 761376
